data_4114120
loop_
_publ_author_name
'M. F. Semmelhack'
'Lingyun Wu'
'Robert A. Pascal'
'Douglas M. Ho'

_publ_contact_author_address
; Princeton University
  Department of Chemistry
  Princeton, NJ   08544-1009
  USA
;
_publ_contact_author_email ho@princeton.edu
_publ_contact_author_fax (609)2586746
_publ_contact_author_name 'Dr. Douglas M. Ho'
_publ_contact_author_phone (609)2583160
_publ_section_title
;
 Conformational Control in Activation of an Enediyne
;
_journal_name_full 'Journal of the American Chemical Society'
_journal_page_first 10496
_journal_page_last 10497
_journal_paper_doi 10.1021/ja036763e
_journal_volume 125
_journal_year 2003
_chemical_compound_source 'chemical synthesis'
_chemical_formula_iupac 'C22 H30 O4 Si'
_chemical_formula_moiety 'C22 H30 O4 Si'
_chemical_formula_structural 'C22 H30 O4 Si'
_chemical_formula_sum 'C22 H30 O4 Si'
_chemical_formula_weight 386.55
_chemical_name_systematic
; 
 2-(tert-Butyldimethylsilanyloxy)-5-hydroxy-6-vinyl-
 11-oxatricyclo[7.4.1.1^10,13^]pentadeca-3,7-diyn-12-one
;
_space_group_IT_number 14
_symmetry_cell_setting monoclinic
_symmetry_space_group_name_Hall '-P 2ybc'
_symmetry_space_group_name_H-M 'P 1 21/c 1'
_atom_sites_solution_hydrogens geom
_atom_sites_solution_primary direct
_atom_sites_solution_secondary difmap
_audit_creation_method SHELXL
_cell_angle_alpha 90.00
_cell_angle_beta 90.844(2)
_cell_angle_gamma 90.00
_cell_formula_units_Z 4
_cell_length_a 23.885(2)
_cell_length_b 6.8806(5)
_cell_length_c 13.1037(11)
_cell_measurement_reflns_used 17057
_cell_measurement_temperature 200(2)
_cell_measurement_theta_max 27.42
_cell_measurement_theta_min 2.56
_cell_volume 2153.3(3)
_computing_cell_refinement DENZO-SMN
_computing_data_collection 'Nonius COLLECT'
_computing_data_reduction DENZO-SMN
_computing_molecular_graphics 'Siemens SHELXTL'
_computing_publication_material 'Siemens SHELXTL'
_computing_structure_refinement 'Siemens SHELXTL'
_computing_structure_solution 'Siemens SHELXTL'
_diffrn_ambient_temperature 200(2)
_diffrn_measured_fraction_theta_full 0.991
_diffrn_measured_fraction_theta_max 0.991
_diffrn_measurement_device 'Nonius KappaCCD'
_diffrn_measurement_method '\w scans; 2000 0.25\% rotations'
_diffrn_radiation_monochromator graphite
_diffrn_radiation_source 'fine-focus sealed tube'
_diffrn_radiation_type 'Mo K\a'
_diffrn_radiation_wavelength 0.71073
_diffrn_reflns_av_R_equivalents 0.0600
_diffrn_reflns_av_sigmaI/netI 0.0591
_diffrn_reflns_limit_h_max 30
_diffrn_reflns_limit_h_min 0
_diffrn_reflns_limit_k_max 8
_diffrn_reflns_limit_k_min 0
_diffrn_reflns_limit_l_max 16
_diffrn_reflns_limit_l_min -16
_diffrn_reflns_number 17057
_diffrn_reflns_theta_full 27.42
_diffrn_reflns_theta_max 27.42
_diffrn_reflns_theta_min 2.56
_diffrn_standards_decay_% 0
_diffrn_standards_number 0
_exptl_absorpt_coefficient_mu 0.132
_exptl_absorpt_correction_type none
_exptl_crystal_colour Colorless
_exptl_crystal_density_diffrn 1.192
_exptl_crystal_description Blade
_exptl_crystal_F_000 832
_exptl_crystal_size_max 0.28
_exptl_crystal_size_mid 0.20
_exptl_crystal_size_min 0.10
_refine_diff_density_max 0.463
_refine_diff_density_min -0.301
_refine_diff_density_rms 0.061
_refine_ls_extinction_method none
_refine_ls_goodness_of_fit_all 1.030
_refine_ls_goodness_of_fit_obs 1.128
_refine_ls_hydrogen_treatment refxyz
_refine_ls_matrix_type full
_refine_ls_number_parameters 334
_refine_ls_number_reflns 4852
_refine_ls_number_restraints 0
_refine_ls_restrained_S_all 1.031
_refine_ls_restrained_S_obs 1.128
_refine_ls_R_factor_all 0.1076
_refine_ls_R_factor_obs 0.0582
_refine_ls_shift/esd_max 0.000
_refine_ls_shift/esd_mean 0.000
_refine_ls_structure_factor_coef Fsqd
_refine_ls_weighting_details 'w=1/[\s^2^(Fo^2^)+(0.0979P)^2^] where P=(Fo^2^+2Fc^2^)/3'
_refine_ls_weighting_scheme calc
_refine_ls_wR_factor_all 0.1701
_refine_ls_wR_factor_obs 0.1413
_reflns_number_observed 2911
_reflns_number_total 4853
_reflns_observed_criterion I>2\s(I)
_cod_data_source_file ja036763esi20030619_121828_1.cif
_cod_data_source_block mfs017f
_cod_original_cell_volume 2153.2(3)
_cod_database_code 4114120

loop_
_symmetry_equiv_pos_as_xyz
'x, y, z'
'-x, y+1/2, -z+1/2'
'-x, -y, -z'
'x, -y-1/2, z-1/2'

loop_
_atom_site_aniso_label
_atom_site_aniso_U_11
_atom_site_aniso_U_22
_atom_site_aniso_U_33
_atom_site_aniso_U_23
_atom_site_aniso_U_13
_atom_site_aniso_U_12
C1 0.0511(14) 0.0323(12) 0.0369(11) -0.0016(9) -0.0046(10) -0.0008(10)
C2 0.0420(13) 0.0352(13) 0.0454(12) -0.0014(10) -0.0008(10) -0.0033(10)
C3 0.0409(12) 0.0325(12) 0.0455(12) -0.0091(10) 0.0049(10) 0.0030(10)
C4 0.0455(14) 0.0445(14) 0.0421(12) -0.0117(10) 0.0039(11) 0.0031(11)
C5 0.0442(13) 0.056(2) 0.0447(13) -0.0090(12) 0.0011(11) -0.0020(12)
C6 0.0447(13) 0.0431(14) 0.0492(13) -0.0026(11) -0.0040(11) 0.0018(11)
C7 0.0444(13) 0.0465(15) 0.0443(13) 0.0030(11) 0.0066(10) 0.0007(11)
C8 0.0486(14) 0.047(2) 0.0439(13) 0.0032(11) 0.0109(11) 0.0031(12)
C9 0.061(2) 0.0387(14) 0.0339(12) -0.0036(10) 0.0079(11) 0.0012(11)
C10 0.063(2) 0.0390(14) 0.0449(13) -0.0035(11) 0.0090(12) 0.0095(12)
O11 0.0658(12) 0.0405(10) 0.0424(9) 0.0056(7) 0.0000(8) 0.0102(8)
C12 0.068(2) 0.0270(12) 0.0404(13) 0.0010(10) 0.0041(12) 0.0025(11)
C13 0.0584(15) 0.0290(12) 0.0396(12) -0.0030(10) 0.0041(11) -0.0032(11)
C14 0.062(2) 0.0311(13) 0.0344(12) 0.0008(10) 0.0024(10) -0.0016(11)
C15 0.080(2) 0.0288(13) 0.0401(13) -0.0044(10) 0.0067(12) 0.0006(12)
O16 0.0403(9) 0.0353(9) 0.0540(9) -0.0070(7) 0.0036(7) -0.0017(7)
Si17 0.0411(4) 0.0333(4) 0.0502(4) -0.0053(3) -0.0023(3) 0.0006(3)
C18 0.064(2) 0.062(2) 0.074(2) 0.012(2) -0.003(2) 0.009(2)
C19 0.058(2) 0.050(2) 0.075(2) -0.0230(14) 0.0046(15) -0.0073(14)
C20 0.0456(14) 0.0445(15) 0.0580(15) -0.0042(12) 0.0070(11) -0.0014(11)
C21 0.059(2) 0.059(2) 0.081(2) -0.003(2) 0.021(2) -0.0009(15)
C22 0.084(2) 0.056(2) 0.068(2) 0.0142(15) 0.009(2) 0.011(2)
C23 0.069(2) 0.049(2) 0.098(2) -0.020(2) 0.016(2) -0.019(2)
O24 0.0613(12) 0.0700(13) 0.0466(10) 0.0093(9) -0.0037(9) -0.0009(10)
C25 0.0427(15) 0.079(2) 0.056(2) -0.0022(15) 0.0008(12) 0.0010(14)
C26 0.052(2) 0.105(3) 0.087(2) -0.029(2) -0.003(2) -0.016(2)
O27 0.0873(14) 0.0493(11) 0.0384(9) 0.0080(8) 0.0058(9) 0.0012(9)

loop_
_atom_site_label
_atom_site_type_symbol
_atom_site_fract_x
_atom_site_fract_y
_atom_site_fract_z
_atom_site_U_iso_or_equiv
_atom_site_thermal_displace_type
_atom_site_occupancy
_atom_site_calc_flag
C1 C 0.74632(10) 0.4356(3) 0.3952(2) 0.0402(5) Uani 1 d
H1 H 0.7137(10) 0.4308(33) 0.3520(18) 0.048 Uiso 1 d
C2 C 0.72896(9) 0.5798(3) 0.4789(2) 0.0409(5) Uani 1 d
H2 H 0.7180(10) 0.7047(37) 0.4410(18) 0.049 Uiso 1 d
C3 C 0.77574(9) 0.6304(3) 0.5490(2) 0.0396(5) Uani 1 d
C4 C 0.81644(10) 0.6648(3) 0.5993(2) 0.0440(6) Uani 1 d
C5 C 0.87278(10) 0.6744(4) 0.6470(2) 0.0484(6) Uani 1 d
H5 H 0.8758(11) 0.7503(36) 0.7172(20) 0.058 Uiso 1 d
C6 C 0.91501(10) 0.7624(4) 0.5701(2) 0.0457(6) Uani 1 d
H6 H 0.9023(10) 0.8954(39) 0.5561(18) 0.055 Uiso 1 d
C7 C 0.90978(10) 0.6412(4) 0.4782(2) 0.0450(6) Uani 1 d
C8 C 0.89024(10) 0.5321(4) 0.4162(2) 0.0465(6) Uani 1 d
C9 C 0.85418(11) 0.4097(3) 0.3504(2) 0.0445(6) Uani 1 d
H9 H 0.8718(10) 0.3926(35) 0.2807(19) 0.053 Uiso 1 d
C10 C 0.84772(12) 0.2027(4) 0.3927(2) 0.0489(6) Uani 1 d
H10 H 0.8785(11) 0.1257(38) 0.3743(20) 0.059 Uiso 1 d
O11 O 0.84379(7) 0.2080(2) 0.50504(11) 0.0496(4) Uani 1 d
C12 C 0.78861(11) 0.2103(3) 0.5301(2) 0.0451(6) Uani 1 d
C13 C 0.75404(11) 0.2226(3) 0.4330(2) 0.0423(6) Uani 1 d
H13 H 0.7184(11) 0.1687(37) 0.4426(18) 0.051 Uiso 1 d
C14 C 0.79616(11) 0.5091(3) 0.3320(2) 0.0426(6) Uani 1 d
H14A H 0.8029(10) 0.6496(39) 0.3428(18) 0.051 Uiso 1 d
H14B H 0.7844(10) 0.5023(36) 0.2559(19) 0.051 Uiso 1 d
C15 C 0.79236(12) 0.1170(4) 0.3593(2) 0.0495(6) Uani 1 d
H15A H 0.7960(10) -0.0120(42) 0.3773(19) 0.059 Uiso 1 d
H15B H 0.7833(11) 0.1345(37) 0.2851(21) 0.059 Uiso 1 d
O16 O 0.68271(6) 0.4990(2) 0.53185(12) 0.0432(4) Uani 1 d
Si17 Si 0.63396(3) 0.62610(9) 0.59004(5) 0.0415(2) Uani 1 d
C18 C 0.59177(15) 0.7572(5) 0.4909(3) 0.0667(8) Uani 1 d
H18A H 0.6136(15) 0.8479(54) 0.4577(26) 0.100 Uiso 1 d
H18B H 0.5614(16) 0.8246(49) 0.5242(27) 0.100 Uiso 1 d
H18C H 0.5758(15) 0.6613(52) 0.4430(28) 0.100 Uiso 1 d
C19 C 0.66593(13) 0.8038(5) 0.6807(3) 0.0608(7) Uani 1 d
H19A H 0.6868(14) 0.7317(48) 0.7301(25) 0.091 Uiso 1 d
H19B H 0.6353(14) 0.8608(48) 0.7197(25) 0.091 Uiso 1 d
H19C H 0.6910(14) 0.9043(49) 0.6421(25) 0.091 Uiso 1 d
C20 C 0.59146(10) 0.4388(4) 0.6577(2) 0.0493(6) Uani 1 d
C21 C 0.54045(14) 0.5331(5) 0.7061(3) 0.0660(8) Uani 1 d
H21A H 0.5233(16) 0.4597(54) 0.7467(28) 0.099 Uiso 1 d
H21B H 0.5128(15) 0.5842(49) 0.6507(27) 0.099 Uiso 1 d
H21C H 0.5533(14) 0.6359(52) 0.7518(26) 0.099 Uiso 1 d
C22 C 0.6280(2) 0.3443(5) 0.7413(3) 0.0694(8) Uani 1 d
H22A H 0.6063(15) 0.2482(52) 0.7752(28) 0.104 Uiso 1 d
H22B H 0.6419(15) 0.4420(54) 0.7939(28) 0.104 Uiso 1 d
H22C H 0.6622(16) 0.2836(51) 0.7105(28) 0.104 Uiso 1 d
C23 C 0.57214(15) 0.2815(5) 0.5817(3) 0.0717(9) Uani 1 d
H23A H 0.5483(16) 0.1862(54) 0.6222(28) 0.107 Uiso 1 d
H23B H 0.6080(16) 0.2131(52) 0.5515(28) 0.107 Uiso 1 d
H23C H 0.5472(16) 0.3443(49) 0.5203(30) 0.107 Uiso 1 d
O24 O 0.88947(7) 0.4865(3) 0.67983(13) 0.0594(5) Uani 1 d
H24 H 0.8835(14) 0.3967(45) 0.6221(25) 0.089 Uiso 1 d
C25 C 0.97250(11) 0.7784(5) 0.6184(2) 0.0592(7) Uani 1 d
H25 H 0.9913(12) 0.6597(43) 0.6272(21) 0.071 Uiso 1 d
C26 C 0.99341(14) 0.9436(6) 0.6508(3) 0.0815(11) Uani 1 d
H26A H 0.9714(15) 1.0737(54) 0.6270(26) 0.098 Uiso 1 d
H26B H 1.0295(15) 0.9642(48) 0.6821(26) 0.098 Uiso 1 d
O27 O 0.77398(8) 0.1972(3) 0.61668(12) 0.0583(5) Uani 1 d

loop_
_atom_type_symbol
_atom_type_description
_atom_type_scat_dispersion_real
_atom_type_scat_dispersion_imag
_atom_type_scat_source
C C 0.0033 0.0016 'International Tables Vol C Tables 4.2.6.8 and 6.1.1.4'
H H 0.0000 0.0000 'International Tables Vol C Tables 4.2.6.8 and 6.1.1.4'
O O 0.0106 0.0060 'International Tables Vol C Tables 4.2.6.8 and 6.1.1.4'
Si Si 0.0817 0.0704 'International Tables Vol C Tables 4.2.6.8 and 6.1.1.4'

loop_
_geom_angle_atom_site_label_1
_geom_angle_atom_site_label_2
_geom_angle_atom_site_label_3
_geom_angle
_geom_angle_publ_flag
C2 C1 C14 112.9(2) yes
C2 C1 C13 114.3(2) yes
C14 C1 C13 113.0(2) yes
C2 C1 H1 102.6(14) ?
C14 C1 H1 108.8(14) ?
C13 C1 H1 104.3(14) ?
O16 C2 C3 111.9(2) yes
O16 C2 C1 108.3(2) yes
C3 C2 C1 112.7(2) yes
O16 C2 H2 111.6(13) ?
C3 C2 H2 106.8(14) ?
C1 C2 H2 105.4(13) ?
C4 C3 C2 174.3(2) yes
C3 C4 C5 167.2(2) yes
O24 C5 C4 109.7(2) yes
O24 C5 C6 111.6(2) yes
C4 C5 C6 109.8(2) yes
O24 C5 H5 99.8(14) ?
C4 C5 H5 116.1(14) ?
C6 C5 H5 109.5(14) ?
C7 C6 C25 116.8(2) yes
C7 C6 C5 105.1(2) yes
C25 C6 C5 110.6(2) yes
C7 C6 H6 110.7(14) ?
C25 C6 H6 106.8(15) ?
C5 C6 H6 106.3(14) ?
C8 C7 C6 160.2(2) yes
C7 C8 C9 167.1(2) yes
C8 C9 C10 112.3(2) yes
C8 C9 C14 110.5(2) yes
C10 C9 C14 111.6(2) yes
C8 C9 H9 110.3(14) ?
C10 C9 H9 105.2(14) ?
C14 C9 H9 106.8(14) ?
O11 C10 C15 103.4(2) yes
O11 C10 C9 110.2(2) yes
C15 C10 C9 110.5(2) yes
O11 C10 H10 109.4(16) ?
C15 C10 H10 113.0(16) ?
C9 C10 H10 110.2(17) ?
C12 O11 C10 108.5(2) yes
O27 C12 O11 121.7(2) yes
O27 C12 C13 129.8(3) yes
O11 C12 C13 108.4(2) yes
C12 C13 C15 100.4(2) yes
C12 C13 C1 112.5(2) yes
C15 C13 C1 108.4(2) yes
C12 C13 H13 110.5(15) ?
C15 C13 H13 116.8(15) ?
C1 C13 H13 108.1(16) ?
C1 C14 C9 117.6(2) yes
C1 C14 H14A 111.6(15) ?
C9 C14 H14A 105.3(14) ?
C1 C14 H14B 107.6(13) ?
C9 C14 H14B 110.9(13) ?
H14A C14 H14B 102.9(20) ?
C10 C15 C13 99.3(2) yes
C10 C15 H15A 102.9(16) ?
C13 C15 H15A 110.6(16) ?
C10 C15 H15B 114.3(15) ?
C13 C15 H15B 115.8(15) ?
H15A C15 H15B 112.5(22) ?
C2 O16 Si17 125.06(14) yes
O16 Si17 C19 110.93(12) yes
O16 Si17 C18 108.17(13) yes
C19 Si17 C18 109.8(2) yes
O16 Si17 C20 104.16(10) yes
C19 Si17 C20 111.75(14) yes
C18 Si17 C20 111.82(14) yes
Si17 C18 H18A 110.6(23) ?
Si17 C18 H18B 108.6(21) ?
H18A C18 H18B 108.6(31) ?
Si17 C18 H18C 108.7(21) ?
H18A C18 H18C 111.5(31) ?
H18B C18 H18C 108.8(29) ?
Si17 C19 H19A 107.3(20) ?
Si17 C19 H19B 107.1(19) ?
H19A C19 H19B 103.9(26) ?
Si17 C19 H19C 110.9(18) ?
H19A C19 H19C 112.0(27) ?
H19B C19 H19C 115.0(27) ?
C21 C20 C22 109.4(2) yes
C21 C20 C23 109.6(2) yes
C22 C20 C23 109.1(3) yes
C21 C20 Si17 110.2(2) yes
C22 C20 Si17 108.8(2) yes
C23 C20 Si17 109.7(2) yes
C20 C21 H21A 113.9(25) ?
C20 C21 H21B 111.0(19) ?
H21A C21 H21B 109.5(31) ?
C20 C21 H21C 108.6(21) ?
H21A C21 H21C 101.4(31) ?
H21B C21 H21C 112.1(27) ?
C20 C22 H22A 108.6(22) ?
C20 C22 H22B 112.4(20) ?
H22A C22 H22B 108.5(30) ?
C20 C22 H22C 110.3(21) ?
H22A C22 H22C 110.4(29) ?
H22B C22 H22C 106.8(29) ?
C20 C23 H23A 106.3(21) ?
C20 C23 H23B 108.5(20) ?
H23A C23 H23B 111.7(28) ?
C20 C23 H23C 110.9(19) ?
H23A C23 H23C 109.6(29) ?
H23B C23 H23C 109.8(28) ?
C5 O24 H24 107.6(18) yes
C26 C25 C6 122.7(3) yes
C26 C25 H25 122.5(19) ?
C6 C25 H25 114.8(19) ?
C25 C26 H26A 116.3(19) ?
C25 C26 H26B 127.1(21) ?
H26A C26 H26B 115.5(28) ?

loop_
_geom_bond_atom_site_label_1
_geom_bond_atom_site_label_2
_geom_bond_distance
_geom_bond_publ_flag
C1 C2 1.541(3) yes
C1 C14 1.545(3) yes
C1 C13 1.557(3) yes
C1 H1 0.96(2) ?
C2 O16 1.426(3) yes
C2 C3 1.478(3) yes
C2 H2 1.02(3) ?
C3 C4 1.189(3) yes
C4 C5 1.477(3) yes
C5 O24 1.418(3) yes
C5 C6 1.558(3) yes
C5 H5 1.06(3) ?
C6 C7 1.469(3) yes
C6 C25 1.507(4) yes
C6 H6 0.98(3) ?
C7 C8 1.196(3) yes
C8 C9 1.474(3) yes
C9 C10 1.537(3) yes
C9 C14 1.561(3) yes
C9 H9 1.02(2) ?
C10 O11 1.477(3) yes
C10 C15 1.507(4) yes
C10 H10 0.94(3) ?
O11 C12 1.363(3) yes
C12 O27 1.195(3) yes
C12 C13 1.509(3) yes
C13 C15 1.525(3) yes
C13 H13 0.94(3) ?
C14 H14A 0.99(3) ?
C14 H14B 1.03(2) ?
C15 H15A 0.92(3) ?
C15 H15B 1.00(3) ?
O16 Si17 1.652(2) yes
Si17 C19 1.860(3) yes
Si17 C18 1.865(3) yes
Si17 C20 1.872(3) yes
C18 H18A 0.93(4) ?
C18 H18B 0.97(4) ?
C18 H18C 0.98(4) ?
C19 H19A 0.95(3) ?
C19 H19B 0.98(3) ?
C19 H19C 1.05(4) ?
C20 C21 1.527(4) yes
C20 C22 1.535(4) yes
C20 C23 1.536(4) yes
C21 H21A 0.84(4) ?
C21 H21B 1.04(4) ?
C21 H21C 0.97(4) ?
C22 H22A 0.95(4) ?
C22 H22B 1.01(4) ?
C22 H22C 1.01(4) ?
C23 H23A 1.02(4) ?
C23 H23B 1.06(4) ?
C23 H23C 1.08(4) ?
O24 H24 0.99(3) yes
C25 C26 1.310(5) yes
C25 H25 0.94(3) ?
C26 H26A 1.08(4) ?
C26 H26B 0.96(4) ?

loop_
_geom_hbond_atom_site_label_D
_geom_hbond_atom_site_label_H
_geom_hbond_atom_site_label_A
_geom_hbond_distance_DH
_geom_hbond_distance_HA
_geom_hbond_distance_DA
_geom_hbond_angle_DHA
_geom_hbond_publ_flag
O24 H24 O11 0.99(4) 2.21(4) 3.168(2) 163(3) yes

loop_
_geom_torsion_atom_site_label_1
_geom_torsion_atom_site_label_2
_geom_torsion_atom_site_label_3
_geom_torsion_atom_site_label_4
_geom_torsion
C14 C1 C2 O16 179.6(2)
C13 C1 C2 O16 -49.5(3)
C14 C1 C2 C3 -56.0(3)
C13 C1 C2 C3 74.8(3)
O16 C2 C3 C4 138.9(24)
C1 C2 C3 C4 16.5(25)
C2 C3 C4 C5 -20.5(34)
C3 C4 C5 O24 -55.3(12)
C3 C4 C5 C6 67.8(12)
O24 C5 C6 C7 67.4(2)
C4 C5 C6 C7 -54.5(3)
O24 C5 C6 C25 -59.6(3)
C4 C5 C6 C25 178.5(2)
C25 C6 C7 C8 145.9(7)
C5 C6 C7 C8 22.9(8)
C6 C7 C8 C9 18.7(17)
C7 C8 C9 C10 -92.1(11)
C7 C8 C9 C14 33.1(12)
C8 C9 C10 O11 38.2(3)
C14 C9 C10 O11 -86.5(2)
C8 C9 C10 C15 151.8(2)
C14 C9 C10 C15 27.1(3)
C15 C10 O11 C12 -23.6(2)
C9 C10 O11 C12 94.5(2)
C10 O11 C12 O27 173.3(2)
C10 O11 C12 C13 -4.5(2)
O27 C12 C13 C15 -147.3(3)
O11 C12 C13 C15 30.1(2)
O27 C12 C13 C1 97.6(3)
O11 C12 C13 C1 -85.0(2)
C2 C1 C13 C12 -47.3(3)
C14 C1 C13 C12 83.6(2)
C2 C1 C13 C15 -157.4(2)
C14 C1 C13 C15 -26.6(3)
C2 C1 C14 C9 107.1(2)
C13 C1 C14 C9 -24.5(3)
C8 C9 C14 C1 -101.1(2)
C10 C9 C14 C1 24.6(3)
O11 C10 C15 C13 40.7(2)
C9 C10 C15 C13 -77.2(2)
C12 C13 C15 C10 -42.2(2)
C1 C13 C15 C10 75.9(2)
C3 C2 O16 Si17 82.8(2)
C1 C2 O16 Si17 -152.36(15)
C2 O16 Si17 C19 -52.6(2)
C2 O16 Si17 C18 67.9(2)
C2 O16 Si17 C20 -173.0(2)
O16 Si17 C20 C21 -173.9(2)
C19 Si17 C20 C21 66.3(2)
C18 Si17 C20 C21 -57.3(2)
O16 Si17 C20 C22 66.1(2)
C19 Si17 C20 C22 -53.7(2)
C18 Si17 C20 C22 -177.3(2)
O16 Si17 C20 C23 -53.1(2)
C19 Si17 C20 C23 -172.9(2)
C18 Si17 C20 C23 63.5(2)
C7 C6 C25 C26 136.2(3)
C5 C6 C25 C26 -103.6(3)
